data_7036348
loop_
_publ_author_name
'Huang, Huaiyi'
'Zhang, Pingyu'
'Yu, Bole'
'Jin, Chengzhi'
'Ji, Liangnian'
'Chao, Hui'

_publ_section_title
;
 Synthesis, characterization and biological evaluation of mixed-ligand
 ruthenium(ii) complexes for photodynamic therapy.
;
_journal_issue 39
_journal_name_full 'Dalton transactions (Cambridge, England : 2003)'
_journal_page_first 17335
_journal_page_last 17345
_journal_paper_doi 10.1039/c5dt02081f
_journal_volume 44
_journal_year 2015
_chemical_formula_sum 'C37 H25 Cl2 N9 O8 Ru'
_chemical_formula_weight 895.63
_chemical_name_common '[Ru(L1)(L2)(L3)(ClO4)2]'
_chemical_name_systematic
;
?
;
_space_group_IT_number 2
_symmetry_cell_setting triclinic
_symmetry_space_group_name_Hall '-P 1'
_symmetry_space_group_name_H-M 'P -1'
_atom_sites_solution_hydrogens geom
_atom_sites_solution_primary direct
_atom_sites_solution_secondary difmap
_audit_creation_method SHELXL-97
_audit_update_record
;
2013-04-18 deposited with the CCDC.
2015-09-01 downloaded from the CCDC.
;
_cell_angle_alpha 94.141(3)
_cell_angle_beta 98.605(3)
_cell_angle_gamma 107.719(3)
_cell_formula_units_Z 2
_cell_length_a 9.0843(17)
_cell_length_b 10.6661(19)
_cell_length_c 22.980(4)
_cell_measurement_temperature 173(2)
_cell_volume 2080.7(6)
_computing_structure_refinement 'SHELXL-97 (Sheldrick, 1997)'
_computing_structure_solution 'SHELXS-97 (Sheldrick, 1990)'
_diffrn_ambient_temperature 173(2)
_diffrn_measured_fraction_theta_full 0.950
_diffrn_measured_fraction_theta_max 0.950
_diffrn_radiation_monochromator graphite
_diffrn_radiation_source 'fine-focus sealed tube'
_diffrn_radiation_type MoK\a
_diffrn_radiation_wavelength 0.71073
_diffrn_reflns_av_R_equivalents 0.0241
_diffrn_reflns_av_sigmaI/netI 0.0437
_diffrn_reflns_limit_h_max 11
_diffrn_reflns_limit_h_min -11
_diffrn_reflns_limit_k_max 13
_diffrn_reflns_limit_k_min -13
_diffrn_reflns_limit_l_max 29
_diffrn_reflns_limit_l_min -28
_diffrn_reflns_number 17053
_diffrn_reflns_theta_full 27.21
_diffrn_reflns_theta_max 27.21
_diffrn_reflns_theta_min 1.81
_exptl_absorpt_coefficient_mu 0.565
_exptl_absorpt_correction_type none
_exptl_crystal_colour red
_exptl_crystal_density_diffrn 1.430
_exptl_crystal_density_method 'not measured'
_exptl_crystal_description block
_exptl_crystal_F_000 904
_exptl_crystal_size_max 0.3
_exptl_crystal_size_mid 0.2
_exptl_crystal_size_min 0.15
_refine_diff_density_max 1.927
_refine_diff_density_min -0.885
_refine_diff_density_rms 0.095
_refine_ls_extinction_method none
_refine_ls_goodness_of_fit_ref 1.064
_refine_ls_hydrogen_treatment constr
_refine_ls_matrix_type full
_refine_ls_number_parameters 514
_refine_ls_number_reflns 8831
_refine_ls_number_restraints 18
_refine_ls_restrained_S_all 1.114
_refine_ls_R_factor_all 0.0628
_refine_ls_R_factor_gt 0.0493
_refine_ls_shift/su_max 0.021
_refine_ls_shift/su_mean 0.001
_refine_ls_structure_factor_coef Fsqd
_refine_ls_weighting_details 'calc w=1/[\s^2^(Fo^2^)+(0.0898P)^2^+0.5524P] where P=(Fo^2^+2Fc^2^)/3'
_refine_ls_weighting_scheme calc
_refine_ls_wR_factor_gt 0.1348
_refine_ls_wR_factor_ref 0.1422
_reflns_number_gt 7151
_reflns_number_total 8831
_reflns_threshold_expression >2sigma(I)
_cod_data_source_file c5dt02081f2.cif
_cod_data_source_block Ru
_cod_depositor_comments
;
The following automatic conversions were performed:

'_symmetry_cell_setting' value 'Triclinic' changed to 'triclinic'
according to
/usr/data/users/saulius/crontab/automatic-downloads/rss-feeds/RSC/lib/dictionaries/cif_core.dic
dictionary named 'cif_core.dic' version 2.4.2 from 2011-04-26.

Automatic conversion script
Id: cif_fix_values 3271 2015-04-21 07:52:19Z andrius 

 Adding full bibliography for 7036348.cif.
;
_cod_original_sg_symbol_H-M P-1
_cod_database_code 7036348

loop_
_symmetry_equiv_pos_as_xyz
'x, y, z'
'-x, -y, -z'

loop_
_atom_site_label
_atom_site_type_symbol
_atom_site_fract_x
_atom_site_fract_y
_atom_site_fract_z
_atom_site_U_iso_or_equiv
_atom_site_adp_type
_atom_site_occupancy
_atom_site_symmetry_multiplicity
_atom_site_calc_flag
_atom_site_refinement_flags
Ru1 Ru 0.25521(3) 0.09564(3) 0.262215(12) 0.02484(11) Uani 1 1 d .
N1 N -0.0007(4) -0.0445(3) 0.15962(13) 0.0297(6) Uani 1 1 d .
N2 N 0.1246(3) 0.0671(3) 0.17990(12) 0.0253(6) Uani 1 1 d .
N3 N 0.0825(3) 0.1713(3) 0.09206(13) 0.0270(6) Uani 1 1 d .
N4 N 0.3672(3) 0.2685(3) 0.22869(13) 0.0256(6) Uani 1 1 d .
N5 N 0.4883(4) 0.4858(3) 0.16772(16) 0.0374(8) Uani 1 1 d .
N6 N 0.3836(4) -0.0197(3) 0.23546(13) 0.0289(6) Uani 1 1 d .
N7 N 0.1318(4) -0.0779(3) 0.28076(13) 0.0292(6) Uani 1 1 d .
N8 N 0.0858(4) 0.1475(3) 0.30089(14) 0.0327(7) Uani 1 1 d .
N9 N 0.3929(3) 0.1385(3) 0.34781(13) 0.0269(6) Uani 1 1 d .
C1 C -0.2226(5) -0.1444(4) 0.07417(16) 0.0363(9) Uani 1 1 d .
C2 C -0.3129(6) -0.2686(4) 0.08244(19) 0.0496(12) Uani 1 1 d .
H2A H -0.2839 -0.3099 0.1156 0.060 Uiso 1 1 calc R
C3 C -0.4504(6) -0.3328(4) 0.0400(2) 0.0574(14) Uani 1 1 d .
H3A H -0.5140 -0.4187 0.0452 0.069 Uiso 1 1 calc R
C4 C -0.4961(6) -0.2758(5) -0.0088(2) 0.0515(12) Uani 1 1 d .
H4A H -0.5903 -0.3220 -0.0358 0.062 Uiso 1 1 calc R
C5 C -0.4035(5) -0.1491(4) -0.01845(18) 0.0411(10) Uani 1 1 d .
C6 C -0.4332(5) -0.0765(4) -0.06564(18) 0.0449(10) Uani 1 1 d .
H6A H -0.5246 -0.1130 -0.0954 0.054 Uiso 1 1 calc R
C7 C -0.3290(5) 0.0476(4) -0.06848(19) 0.0441(10) Uani 1 1 d .
H7A H -0.3504 0.0937 -0.1009 0.053 Uiso 1 1 calc R
C8 C -0.1926(5) 0.1085(4) -0.02533(18) 0.0377(9) Uani 1 1 d .
H8A H -0.1241 0.1943 -0.0281 0.045 Uiso 1 1 calc R
C9 C -0.1620(4) 0.0401(3) 0.02058(15) 0.0295(8) Uani 1 1 d .
C10 C -0.2674(5) -0.0873(4) 0.02362(16) 0.0335(8) Uani 1 1 d .
C11 C -0.0795(4) -0.0431(3) 0.10716(15) 0.0290(7) Uani 1 1 d .
C12 C -0.0412(4) 0.0668(3) 0.07365(16) 0.0291(7) Uani 1 1 d .
C13 C 0.1618(4) 0.1650(3) 0.14573(15) 0.0267(7) Uani 1 1 d .
C14 C 0.3007(4) 0.2764(3) 0.17268(15) 0.0257(7) Uani 1 1 d .
C15 C 0.3628(4) 0.3843(3) 0.14314(17) 0.0323(8) Uani 1 1 d .
H15A H 0.3133 0.3853 0.1038 0.039 Uiso 1 1 calc R
C16 C 0.5505(5) 0.4778(4) 0.2219(2) 0.0380(9) Uani 1 1 d .
H16A H 0.6392 0.5497 0.2413 0.046 Uiso 1 1 calc R
C17 C 0.4953(4) 0.3709(3) 0.25295(18) 0.0321(8) Uani 1 1 d .
H17A H 0.5489 0.3704 0.2917 0.039 Uiso 1 1 calc R
C18 C 0.5241(5) 0.0204(4) 0.21923(16) 0.0333(8) Uani 1 1 d .
H18A H 0.5737 0.1125 0.2187 0.040 Uiso 1 1 calc R
C19 C 0.5999(6) -0.0682(5) 0.2030(2) 0.0493(11) Uani 1 1 d .
H19A H 0.7009 -0.0374 0.1925 0.059 Uiso 1 1 calc R
C20 C 0.5251(7) -0.2024(5) 0.2026(2) 0.0613(15) Uani 1 1 d .
H20A H 0.5723 -0.2653 0.1899 0.074 Uiso 1 1 calc R
C21 C 0.3823(6) -0.2440(4) 0.2205(2) 0.0500(12) Uani 1 1 d .
H21A H 0.3308 -0.3359 0.2209 0.060 Uiso 1 1 calc R
C22 C 0.3143(5) -0.1522(3) 0.23786(16) 0.0340(8) Uani 1 1 d .
C23 C 0.1703(5) -0.1851(3) 0.26317(16) 0.0324(8) Uani 1 1 d .
C24 C 0.0767(5) -0.3108(4) 0.27153(19) 0.0422(10) Uani 1 1 d .
H24A H 0.1011 -0.3880 0.2592 0.051 Uiso 1 1 calc R
C25 C -0.0525(5) -0.3204(4) 0.2983(2) 0.0514(12) Uani 1 1 d .
H25A H -0.1160 -0.4052 0.3049 0.062 Uiso 1 1 calc R
C26 C -0.0908(5) -0.2103(4) 0.3154(2) 0.0477(11) Uani 1 1 d .
H26A H -0.1805 -0.2178 0.3333 0.057 Uiso 1 1 calc R
C27 C 0.0054(4) -0.0873(4) 0.30591(17) 0.0340(8) Uani 1 1 d .
C28 C -0.0174(4) 0.0436(4) 0.31969(18) 0.0360(8) Uani 1 1 d .
C29 C -0.1316(5) 0.0611(5) 0.3498(2) 0.0515(11) Uani 1 1 d .
H29A H -0.2048 -0.0125 0.3617 0.062 Uiso 1 1 calc R
C30 C -0.1372(6) 0.1878(6) 0.3620(3) 0.0649(15) Uani 1 1 d .
H30A H -0.2128 0.2025 0.3838 0.078 Uiso 1 1 calc R
C31 C -0.0345(6) 0.2922(5) 0.3430(3) 0.0613(14) Uani 1 1 d .
H31A H -0.0384 0.3797 0.3510 0.074 Uiso 1 1 calc R
C32 C 0.0747(5) 0.2685(4) 0.3123(2) 0.0434(10) Uani 1 1 d .
H32A H 0.1452 0.3410 0.2985 0.052 Uiso 1 1 calc R
C33 C 0.4453(4) 0.0461(4) 0.37335(15) 0.0297(7) Uani 1 1 d .
H33A H 0.4234 -0.0381 0.3511 0.036 Uiso 1 1 calc R
C34 C 0.5295(5) 0.0693(4) 0.43054(17) 0.0394(9) Uani 1 1 d .
H34A H 0.5649 0.0021 0.4470 0.047 Uiso 1 1 calc R
C35 C 0.5616(5) 0.1911(4) 0.46334(18) 0.0444(10) Uani 1 1 d .
H35A H 0.6191 0.2090 0.5027 0.053 Uiso 1 1 calc R
C36 C 0.5085(5) 0.2865(4) 0.43790(18) 0.0414(9) Uani 1 1 d .
H36A H 0.5293 0.3714 0.4594 0.050 Uiso 1 1 calc R
C37 C 0.4258(5) 0.2565(4) 0.38145(17) 0.0342(8) Uani 1 1 d .
H37A H 0.3889 0.3225 0.3646 0.041 Uiso 1 1 calc R
Cl2 Cl 0.86751(14) 0.33179(14) 0.17881(6) 0.0612(3) Uani 1 1 d .
O11 O 0.8098(5) 0.3633(5) 0.2304(2) 0.0875(14) Uani 1 1 d .
O12 O 1.0332(4) 0.3934(3) 0.18756(16) 0.0553(8) Uani 1 1 d .
Cl1 Cl 0.47254(17) 0.63957(11) 0.37262(5) 0.0605(3) Uani 1 1 d .
O7 O 0.3517(4) 0.5598(3) 0.32635(16) 0.0647(10) Uani 1 1 d .
O9 O 0.8347(6) 0.1935(5) 0.1694(3) 0.117(2) Uani 1 1 d U
O5 O 0.4530(8) 0.5905(7) 0.42695(19) 0.123(2) Uani 1 1 d .
O6 O 0.6121(6) 0.5969(6) 0.3636(3) 0.127(2) Uani 1 1 d .
O10 O 0.7947(7) 0.3759(8) 0.1309(3) 0.158(3) Uani 1 1 d U
O8 O 0.5120(12) 0.7676(5) 0.3699(4) 0.207(4) Uani 1 1 d U

loop_
_atom_site_aniso_label
_atom_site_aniso_U_11
_atom_site_aniso_U_22
_atom_site_aniso_U_33
_atom_site_aniso_U_23
_atom_site_aniso_U_13
_atom_site_aniso_U_12
Ru1 0.02954(17) 0.01789(15) 0.02626(16) 0.00226(10) 0.00565(11) 0.00621(11)
N1 0.0347(17) 0.0190(13) 0.0309(16) 0.0019(11) 0.0086(13) 0.0011(12)
N2 0.0264(15) 0.0206(13) 0.0280(15) 0.0016(11) 0.0069(12) 0.0055(11)
N3 0.0305(16) 0.0236(14) 0.0285(15) 0.0036(11) 0.0096(12) 0.0090(12)
N4 0.0233(14) 0.0201(13) 0.0344(16) 0.0006(11) 0.0070(12) 0.0080(11)
N5 0.0338(17) 0.0244(15) 0.055(2) 0.0129(14) 0.0122(15) 0.0069(13)
N6 0.0399(17) 0.0230(14) 0.0248(15) 0.0023(11) 0.0044(13) 0.0122(13)
N7 0.0329(16) 0.0240(14) 0.0252(15) 0.0052(11) -0.0010(12) 0.0037(12)
N8 0.0310(16) 0.0334(16) 0.0334(17) 0.0045(13) 0.0071(13) 0.0094(13)
N9 0.0292(15) 0.0204(14) 0.0307(15) 0.0025(11) 0.0088(12) 0.0059(12)
C1 0.049(2) 0.0286(18) 0.0255(18) -0.0035(14) 0.0108(17) 0.0030(17)
C2 0.065(3) 0.037(2) 0.031(2) -0.0026(17) 0.012(2) -0.008(2)
C3 0.076(3) 0.035(2) 0.038(2) -0.0048(18) 0.014(2) -0.017(2)
C4 0.052(3) 0.047(3) 0.036(2) -0.0139(19) 0.004(2) -0.006(2)
C5 0.039(2) 0.043(2) 0.033(2) -0.0104(17) 0.0079(17) 0.0045(18)
C6 0.042(2) 0.051(3) 0.035(2) -0.0112(19) -0.0029(18) 0.014(2)
C7 0.052(3) 0.044(2) 0.035(2) -0.0017(18) -0.0024(19) 0.020(2)
C8 0.043(2) 0.032(2) 0.037(2) 0.0006(16) 0.0020(17) 0.0128(17)
C9 0.0344(19) 0.0299(18) 0.0250(17) -0.0019(14) 0.0078(15) 0.0113(15)
C10 0.039(2) 0.0315(19) 0.0265(18) -0.0058(14) 0.0100(16) 0.0064(16)
C11 0.039(2) 0.0227(16) 0.0258(17) 0.0011(13) 0.0117(15) 0.0087(15)
C12 0.037(2) 0.0246(17) 0.0281(18) 0.0025(14) 0.0121(15) 0.0102(15)
C13 0.0297(18) 0.0219(16) 0.0310(18) 0.0037(13) 0.0101(15) 0.0093(14)
C14 0.0275(18) 0.0211(16) 0.0317(18) 0.0032(13) 0.0106(14) 0.0101(13)
C15 0.035(2) 0.0260(17) 0.037(2) 0.0076(15) 0.0125(16) 0.0084(15)
C16 0.031(2) 0.0213(17) 0.058(3) 0.0079(17) 0.0024(18) 0.0034(15)
C17 0.0301(19) 0.0223(17) 0.043(2) 0.0054(15) 0.0030(16) 0.0083(14)
C18 0.045(2) 0.0323(19) 0.0293(19) 0.0069(15) 0.0094(16) 0.0192(17)
C19 0.078(3) 0.046(2) 0.045(2) 0.017(2) 0.028(2) 0.041(2)
C20 0.107(4) 0.048(3) 0.059(3) 0.022(2) 0.043(3) 0.053(3)
C21 0.088(4) 0.027(2) 0.046(2) 0.0099(18) 0.025(2) 0.028(2)
C22 0.055(2) 0.0228(17) 0.0248(18) 0.0027(14) 0.0048(16) 0.0144(16)
C23 0.043(2) 0.0238(17) 0.0255(18) 0.0056(14) -0.0045(15) 0.0079(15)
C24 0.047(2) 0.0237(18) 0.043(2) 0.0070(16) -0.0117(19) 0.0027(17)
C25 0.037(2) 0.035(2) 0.067(3) 0.021(2) -0.009(2) -0.0052(18)
C26 0.028(2) 0.044(2) 0.060(3) 0.020(2) -0.0011(19) -0.0021(18)
C27 0.0265(18) 0.0325(19) 0.036(2) 0.0076(15) -0.0024(15) 0.0019(15)
C28 0.0290(19) 0.040(2) 0.039(2) 0.0108(17) 0.0072(16) 0.0081(16)
C29 0.035(2) 0.060(3) 0.060(3) 0.015(2) 0.019(2) 0.009(2)
C30 0.054(3) 0.074(4) 0.080(4) 0.009(3) 0.037(3) 0.028(3)
C31 0.061(3) 0.051(3) 0.086(4) 0.009(3) 0.033(3) 0.028(2)
C32 0.043(2) 0.036(2) 0.056(3) 0.0042(19) 0.017(2) 0.0148(18)
C33 0.0341(19) 0.0285(18) 0.0245(17) 0.0045(14) 0.0074(14) 0.0056(15)
C34 0.037(2) 0.045(2) 0.032(2) 0.0126(17) 0.0068(17) 0.0061(18)
C35 0.046(2) 0.051(2) 0.0249(19) -0.0014(17) 0.0027(17) 0.001(2)
C36 0.046(2) 0.038(2) 0.036(2) -0.0061(17) 0.0112(18) 0.0064(18)
C37 0.039(2) 0.0276(18) 0.037(2) -0.0023(15) 0.0092(16) 0.0110(16)
Cl2 0.0423(6) 0.0702(8) 0.0677(8) -0.0155(6) 0.0079(6) 0.0195(6)
O11 0.078(3) 0.100(3) 0.100(3) -0.015(3) 0.035(2) 0.049(3)
O12 0.0427(18) 0.0520(19) 0.066(2) -0.0130(16) 0.0040(15) 0.0156(15)
Cl1 0.0832(9) 0.0358(6) 0.0467(6) 0.0002(5) -0.0085(6) 0.0066(6)
O7 0.071(2) 0.053(2) 0.059(2) -0.0012(17) -0.0032(18) 0.0115(18)
O9 0.091(3) 0.070(3) 0.174(5) -0.049(3) 0.079(3) -0.008(2)
O5 0.186(6) 0.165(5) 0.045(2) 0.015(3) 0.021(3) 0.093(5)
O6 0.077(3) 0.141(5) 0.142(5) 0.000(4) 0.009(3) 0.012(3)
O10 0.089(4) 0.251(7) 0.133(5) 0.054(5) -0.020(3) 0.064(4)
O8 0.297(8) 0.052(3) 0.217(7) -0.011(4) -0.108(6) 0.053(4)

loop_
_atom_type_symbol
_atom_type_description
_atom_type_scat_dispersion_real
_atom_type_scat_dispersion_imag
_atom_type_scat_source
C C 0.0033 0.0016 'International Tables Vol C Tables 4.2.6.8 and 6.1.1.4'
H H 0.0000 0.0000 'International Tables Vol C Tables 4.2.6.8 and 6.1.1.4'
Cl Cl 0.1484 0.1585 'International Tables Vol C Tables 4.2.6.8 and 6.1.1.4'
N N 0.0061 0.0033 'International Tables Vol C Tables 4.2.6.8 and 6.1.1.4'
O O 0.0106 0.0060 'International Tables Vol C Tables 4.2.6.8 and 6.1.1.4'
Ru Ru -1.2594 0.8363 'International Tables Vol C Tables 4.2.6.8 and 6.1.1.4'

loop_
_geom_angle_atom_site_label_1
_geom_angle_atom_site_label_2
_geom_angle_atom_site_label_3
_geom_angle
N7 Ru1 N2 92.45(11)
N7 Ru1 N6 79.69(13)
N2 Ru1 N6 91.97(11)
N7 Ru1 N8 79.40(13)
N2 Ru1 N8 92.03(12)
N6 Ru1 N8 158.86(13)
N7 Ru1 N4 170.84(11)
N2 Ru1 N4 78.57(11)
N6 Ru1 N4 98.60(11)
N8 Ru1 N4 102.53(11)
N7 Ru1 N9 90.69(11)
N2 Ru1 N9 176.30(10)
N6 Ru1 N9 90.52(11)
N8 Ru1 N9 86.63(12)
N4 Ru1 N9 98.35(11)
C11 N1 N2 114.7(3)
C13 N2 N1 120.1(3)
C13 N2 Ru1 117.5(2)
N1 N2 Ru1 122.4(2)
C12 N3 C13 112.8(3)
C17 N4 C14 115.5(3)
C17 N4 Ru1 130.5(3)
C14 N4 Ru1 114.0(2)
C16 N5 C15 115.4(3)
C18 N6 C22 118.8(3)
C18 N6 Ru1 127.9(2)
C22 N6 Ru1 113.3(3)
C27 N7 C23 122.3(3)
C27 N7 Ru1 119.3(3)
C23 N7 Ru1 118.2(3)
C32 N8 C28 118.5(3)
C32 N8 Ru1 127.8(3)
C28 N8 Ru1 113.5(3)
C33 N9 C37 116.5(3)
C33 N9 Ru1 121.3(2)
C37 N9 Ru1 122.0(3)
C2 C1 C10 119.5(4)
C2 C1 C11 135.7(4)
C10 C1 C11 104.8(3)
C1 C2 C3 117.7(4)
C1 C2 H2A 121.1
C3 C2 H2A 121.1
C4 C3 C2 122.8(4)
C4 C3 H3A 118.6
C2 C3 H3A 118.6
C3 C4 C5 120.3(4)
C3 C4 H4A 119.9
C5 C4 H4A 119.9
C10 C5 C4 116.3(4)
C10 C5 C6 116.1(4)
C4 C5 C6 127.6(4)
C7 C6 C5 120.1(4)
C7 C6 H6A 120.0
C5 C6 H6A 120.0
C6 C7 C8 122.9(4)
C6 C7 H7A 118.6
C8 C7 H7A 118.6
C9 C8 C7 117.9(4)
C9 C8 H8A 121.0
C7 C8 H8A 121.0
C8 C9 C10 119.6(3)
C8 C9 C12 135.5(4)
C10 C9 C12 104.9(3)
C5 C10 C1 123.3(4)
C5 C10 C9 123.5(4)
C1 C10 C9 113.2(3)
N1 C11 C12 123.4(3)
N1 C11 C1 128.2(3)
C12 C11 C1 108.3(3)
N3 C12 C11 121.8(3)
N3 C12 C9 129.5(3)
C11 C12 C9 108.7(3)
N2 C13 N3 127.0(3)
N2 C13 C14 113.9(3)
N3 C13 C14 119.0(3)
N4 C14 C15 121.5(3)
N4 C14 C13 115.9(3)
C15 C14 C13 122.6(3)
N5 C15 C14 122.6(4)
N5 C15 H15A 118.7
C14 C15 H15A 118.7
N5 C16 C17 124.3(4)
N5 C16 H16A 117.8
C17 C16 H16A 117.8
N4 C17 C16 120.6(4)
N4 C17 H17A 119.7
C16 C17 H17A 119.7
N6 C18 C19 122.1(4)
N6 C18 H18A 118.9
C19 C18 H18A 118.9
C20 C19 C18 118.6(5)
C20 C19 H19A 120.7
C18 C19 H19A 120.7
C21 C20 C19 119.6(4)
C21 C20 H20A 120.2
C19 C20 H20A 120.2
C22 C21 C20 119.6(4)
C22 C21 H21A 120.2
C20 C21 H21A 120.2
N6 C22 C21 121.2(4)
N6 C22 C23 114.9(3)
C21 C22 C23 123.8(4)
N7 C23 C24 119.3(4)
N7 C23 C22 113.3(3)
C24 C23 C22 127.3(4)
C25 C24 C23 118.4(4)
C25 C24 H24A 120.8
C23 C24 H24A 120.8
C26 C25 C24 121.5(4)
C26 C25 H25A 119.2
C24 C25 H25A 119.2
C25 C26 C27 118.0(4)
C25 C26 H26A 121.0
C27 C26 H26A 121.0
N7 C27 C26 120.5(4)
N7 C27 C28 112.9(3)
C26 C27 C28 126.6(4)
N8 C28 C29 121.5(4)
N8 C28 C27 114.7(3)
C29 C28 C27 123.7(4)
C30 C29 C28 118.5(4)
C30 C29 H29A 120.8
C28 C29 H29A 120.8
C31 C30 C29 120.2(4)
C31 C30 H30A 119.9
C29 C30 H30A 119.9
C30 C31 C32 118.7(5)
C30 C31 H31A 120.6
C32 C31 H31A 120.6
N8 C32 C31 122.6(4)
N8 C32 H32A 118.7
C31 C32 H32A 118.7
N9 C33 C34 122.7(3)
N9 C33 H33A 118.7
C34 C33 H33A 118.7
C35 C34 C33 119.2(4)
C35 C34 H34A 120.4
C33 C34 H34A 120.4
C34 C35 C36 118.9(4)
C34 C35 H35A 120.5
C36 C35 H35A 120.5
C37 C36 C35 118.6(4)
C37 C36 H36A 120.7
C35 C36 H36A 120.7
N9 C37 C36 124.1(4)
N9 C37 H37A 117.9
C36 C37 H37A 117.9
O10 Cl2 O9 110.8(4)
O10 Cl2 O12 110.1(3)
O9 Cl2 O12 108.5(3)
O10 Cl2 O11 108.9(4)
O9 Cl2 O11 108.5(3)
O12 Cl2 O11 110.0(2)
O8 Cl1 O5 120.0(5)
O8 Cl1 O7 115.2(4)
O5 Cl1 O7 110.5(3)
O8 Cl1 O6 107.4(6)
O5 Cl1 O6 97.5(4)
O7 Cl1 O6 103.2(3)

loop_
_geom_bond_atom_site_label_1
_geom_bond_atom_site_label_2
_geom_bond_distance
Ru1 N7 1.964(3)
Ru1 N2 2.026(3)
Ru1 N6 2.056(3)
Ru1 N8 2.079(3)
Ru1 N4 2.080(3)
Ru1 N9 2.105(3)
N1 C11 1.310(5)
N1 N2 1.366(4)
N2 C13 1.343(4)
N3 C12 1.308(5)
N3 C13 1.349(5)
N4 C17 1.342(5)
N4 C14 1.357(5)
N5 C16 1.307(5)
N5 C15 1.326(5)
N6 C18 1.336(5)
N6 C22 1.370(5)
N7 C27 1.341(5)
N7 C23 1.346(5)
N8 C32 1.335(5)
N8 C28 1.360(5)
N9 C33 1.351(5)
N9 C37 1.354(4)
C1 C2 1.373(5)
C1 C10 1.413(6)
C1 C11 1.471(5)
C2 C3 1.414(7)
C2 H2A 0.9500
C3 C4 1.382(7)
C3 H3A 0.9500
C4 C5 1.411(6)
C4 H4A 0.9500
C5 C10 1.397(5)
C5 C6 1.418(6)
C6 C7 1.386(6)
C6 H6A 0.9500
C7 C8 1.411(6)
C7 H7A 0.9500
C8 C9 1.367(5)
C8 H8A 0.9500
C9 C10 1.418(5)
C9 C12 1.460(5)
C11 C12 1.432(5)
C13 C14 1.462(5)
C14 C15 1.391(5)
C15 H15A 0.9500
C16 C17 1.392(5)
C16 H16A 0.9500
C17 H17A 0.9500
C18 C19 1.389(5)
C18 H18A 0.9500
C19 C20 1.383(7)
C19 H19A 0.9500
C20 C21 1.374(7)
C20 H20A 0.9500
C21 C22 1.372(6)
C21 H21A 0.9500
C22 C23 1.467(6)
C23 C24 1.397(5)
C24 C25 1.385(7)
C24 H24A 0.9500
C25 C26 1.370(7)
C25 H25A 0.9500
C26 C27 1.390(5)
C26 H26A 0.9500
C27 C28 1.492(6)
C28 C29 1.380(6)
C29 C30 1.378(7)
C29 H29A 0.9500
C30 C31 1.364(7)
C30 H30A 0.9500
C31 C32 1.373(6)
C31 H31A 0.9500
C32 H32A 0.9500
C33 C34 1.382(5)
C33 H33A 0.9500
C34 C35 1.380(6)
C34 H34A 0.9500
C35 C36 1.383(6)
C35 H35A 0.9500
C36 C37 1.361(6)
C36 H36A 0.9500
C37 H37A 0.9500
Cl2 O10 1.385(6)
Cl2 O9 1.406(5)
Cl2 O12 1.423(3)
Cl2 O11 1.424(4)
Cl1 O8 1.311(6)
Cl1 O5 1.403(5)
Cl1 O7 1.418(4)
Cl1 O6 1.508(6)

loop_
_geom_torsion_atom_site_label_1
_geom_torsion_atom_site_label_2
_geom_torsion_atom_site_label_3
_geom_torsion_atom_site_label_4
_geom_torsion
C11 N1 N2 C13 -2.4(4)
C11 N1 N2 Ru1 175.2(2)
N7 Ru1 N2 C13 179.3(3)
N6 Ru1 N2 C13 -100.9(3)
N8 Ru1 N2 C13 99.9(3)
N4 Ru1 N2 C13 -2.5(2)
N9 Ru1 N2 C13 31.3(18)
N7 Ru1 N2 N1 1.7(3)
N6 Ru1 N2 N1 81.4(3)
N8 Ru1 N2 N1 -77.8(3)
N4 Ru1 N2 N1 179.8(3)
N9 Ru1 N2 N1 -146.4(16)
N7 Ru1 N4 C17 -166.0(7)
N2 Ru1 N4 C17 -177.7(3)
N6 Ru1 N4 C17 -87.4(3)
N8 Ru1 N4 C17 92.8(3)
N9 Ru1 N4 C17 4.4(3)
N7 Ru1 N4 C14 12.4(8)
N2 Ru1 N4 C14 0.7(2)
N6 Ru1 N4 C14 91.0(2)
N8 Ru1 N4 C14 -88.8(2)
N9 Ru1 N4 C14 -177.2(2)
N7 Ru1 N6 C18 -170.8(3)
N2 Ru1 N6 C18 97.1(3)
N8 Ru1 N6 C18 -162.1(3)
N4 Ru1 N6 C18 18.4(3)
N9 Ru1 N6 C18 -80.2(3)
N7 Ru1 N6 C22 6.2(2)
N2 Ru1 N6 C22 -85.9(2)
N8 Ru1 N6 C22 14.8(5)
N4 Ru1 N6 C22 -164.7(2)
N9 Ru1 N6 C22 96.8(2)
N2 Ru1 N7 C27 -90.2(3)
N6 Ru1 N7 C27 178.2(3)
N8 Ru1 N7 C27 1.4(3)
N4 Ru1 N7 C27 -101.7(7)
N9 Ru1 N7 C27 87.8(3)
N2 Ru1 N7 C23 84.4(3)
N6 Ru1 N7 C23 -7.2(2)
N8 Ru1 N7 C23 176.0(3)
N4 Ru1 N7 C23 72.9(8)
N9 Ru1 N7 C23 -97.6(3)
N7 Ru1 N8 C32 176.5(4)
N2 Ru1 N8 C32 -91.4(4)
N6 Ru1 N8 C32 167.8(3)
N4 Ru1 N8 C32 -12.7(4)
N9 Ru1 N8 C32 85.1(4)
N7 Ru1 N8 C28 1.2(3)
N2 Ru1 N8 C28 93.3(3)
N6 Ru1 N8 C28 -7.4(5)
N4 Ru1 N8 C28 172.1(3)
N9 Ru1 N8 C28 -90.1(3)
N7 Ru1 N9 C33 42.7(3)
N2 Ru1 N9 C33 -169.2(16)
N6 Ru1 N9 C33 -37.0(3)
N8 Ru1 N9 C33 122.1(3)
N4 Ru1 N9 C33 -135.7(3)
N7 Ru1 N9 C37 -133.3(3)
N2 Ru1 N9 C37 14.8(18)
N6 Ru1 N9 C37 147.0(3)
N8 Ru1 N9 C37 -54.0(3)
N4 Ru1 N9 C37 48.2(3)
C10 C1 C2 C3 -1.5(6)
C11 C1 C2 C3 177.0(4)
C1 C2 C3 C4 0.0(8)
C2 C3 C4 C5 1.0(8)
C3 C4 C5 C10 -0.5(6)
C3 C4 C5 C6 -179.7(4)
C10 C5 C6 C7 0.8(6)
C4 C5 C6 C7 -180.0(4)
C5 C6 C7 C8 -1.1(6)
C6 C7 C8 C9 1.0(6)
C7 C8 C9 C10 -0.5(5)
C7 C8 C9 C12 -177.8(4)
C4 C5 C10 C1 -1.0(6)
C6 C5 C10 C1 178.3(4)
C4 C5 C10 C9 -179.7(4)
C6 C5 C10 C9 -0.4(6)
C2 C1 C10 C5 2.1(6)
C11 C1 C10 C5 -176.8(3)
C2 C1 C10 C9 -179.1(4)
C11 C1 C10 C9 2.0(4)
C8 C9 C10 C5 0.3(6)
C12 C9 C10 C5 178.3(3)
C8 C9 C10 C1 -178.5(3)
C12 C9 C10 C1 -0.5(4)
N2 N1 C11 C12 -1.3(5)
N2 N1 C11 C1 -177.3(3)
C2 C1 C11 N1 -4.8(8)
C10 C1 C11 N1 173.9(4)
C2 C1 C11 C12 178.7(5)
C10 C1 C11 C12 -2.7(4)
C13 N3 C12 C11 -2.8(5)
C13 N3 C12 C9 175.3(3)
N1 C11 C12 N3 4.2(5)
C1 C11 C12 N3 -179.1(3)
N1 C11 C12 C9 -174.3(3)
C1 C11 C12 C9 2.5(4)
C8 C9 C12 N3 -2.0(7)
C10 C9 C12 N3 -179.5(4)
C8 C9 C12 C11 176.3(4)
C10 C9 C12 C11 -1.2(4)
N1 N2 C13 N3 3.9(5)
Ru1 N2 C13 N3 -173.8(3)
N1 N2 C13 C14 -178.5(3)
Ru1 N2 C13 C14 3.7(4)
C12 N3 C13 N2 -1.1(5)
C12 N3 C13 C14 -178.5(3)
C17 N4 C14 C15 -0.1(5)
Ru1 N4 C14 C15 -178.7(3)
C17 N4 C14 C13 179.6(3)
Ru1 N4 C14 C13 1.0(4)
N2 C13 C14 N4 -3.1(4)
N3 C13 C14 N4 174.7(3)
N2 C13 C14 C15 176.6(3)
N3 C13 C14 C15 -5.6(5)
C16 N5 C15 C14 0.1(5)
N4 C14 C15 N5 -0.8(5)
C13 C14 C15 N5 179.6(3)
C15 N5 C16 C17 1.4(6)
C14 N4 C17 C16 1.5(5)
Ru1 N4 C17 C16 179.8(3)
N5 C16 C17 N4 -2.3(6)
C22 N6 C18 C19 2.0(6)
Ru1 N6 C18 C19 178.8(3)
N6 C18 C19 C20 1.5(7)
C18 C19 C20 C21 -2.9(7)
C19 C20 C21 C22 1.0(8)
C18 N6 C22 C21 -4.0(5)
Ru1 N6 C22 C21 178.7(3)
C18 N6 C22 C23 172.7(3)
Ru1 N6 C22 C23 -4.6(4)
C20 C21 C22 N6 2.5(7)
C20 C21 C22 C23 -173.8(4)
C27 N7 C23 C24 -0.4(5)
Ru1 N7 C23 C24 -174.9(3)
C27 N7 C23 C22 -178.9(3)
Ru1 N7 C23 C22 6.7(4)
N6 C22 C23 N7 -1.0(5)
C21 C22 C23 N7 175.5(4)
N6 C22 C23 C24 -179.4(3)
C21 C22 C23 C24 -2.8(6)
N7 C23 C24 C25 -0.5(5)
C22 C23 C24 C25 177.7(4)
C23 C24 C25 C26 1.2(6)
C24 C25 C26 C27 -0.9(6)
C23 N7 C27 C26 0.7(5)
Ru1 N7 C27 C26 175.1(3)
C23 N7 C27 C28 -177.8(3)
Ru1 N7 C27 C28 -3.5(4)
C25 C26 C27 N7 -0.1(6)
C25 C26 C27 C28 178.3(4)
C32 N8 C28 C29 0.1(6)
Ru1 N8 C28 C29 175.9(3)
C32 N8 C28 C27 -179.1(3)
Ru1 N8 C28 C27 -3.3(4)
N7 C27 C28 N8 4.4(5)
C26 C27 C28 N8 -174.1(4)
N7 C27 C28 C29 -174.8(4)
C26 C27 C28 C29 6.7(6)
N8 C28 C29 C30 -1.7(7)
C27 C28 C29 C30 177.4(4)
C28 C29 C30 C31 2.0(8)
C29 C30 C31 C32 -0.7(9)
C28 N8 C32 C31 1.3(7)
Ru1 N8 C32 C31 -173.8(4)
C30 C31 C32 N8 -1.0(8)
C37 N9 C33 C34 -0.6(5)
Ru1 N9 C33 C34 -176.8(3)
N9 C33 C34 C35 0.2(6)
C33 C34 C35 C36 -0.1(6)
C34 C35 C36 C37 0.3(6)
C33 N9 C37 C36 0.8(5)
Ru1 N9 C37 C36 177.0(3)
C35 C36 C37 N9 -0.7(6)
